data_4325660
loop_
_publ_author_name
'Galina V. Romanenko'
'Ksenia Yu. Maryunina'
'Artem S. Bogomyakov'
'Renad Z. Sagdeev'
'Victor I. Ovcharenko'

_publ_section_title
;
 Relationship between the Thermally Induced Reorientations of Aromatic
 Solvate Molecules in Cu(hfac)2- Nitroxide Breathing Crystals and the
 Character of the Magnetic Anomaly
;
_journal_name_full 'Inorganic Chemistry'
_journal_page_first 6597
_journal_page_last 6609
_journal_paper_doi 10.1021/ic200444e
_journal_volume 50
_journal_year 2011
_chemical_formula_sum 'C57 H62 Cu2 F24 N8 O12'
_chemical_formula_weight 1634.23
_chemical_name_systematic
; 
 ? 
;
_space_group_IT_number 2
_symmetry_cell_setting triclinic
_symmetry_space_group_name_Hall '-P 1'
_symmetry_space_group_name_H-M 'P -1'
_atom_sites_solution_hydrogens geom
_atom_sites_solution_primary direct
_atom_sites_solution_secondary difmap
_audit_creation_method SHELXL-97
_cell_angle_alpha 100.35(3)
_cell_angle_beta 103.84(3)
_cell_angle_gamma 103.09(3)
_cell_formula_units_Z 1
_cell_length_a 10.610(2)
_cell_length_b 13.202(3)
_cell_length_c 14.083(3)
_cell_measurement_temperature 290(2)
_cell_volume 1807.7(8)
_computing_cell_refinement 'Bruker XSCANS'
_computing_data_collection 'Bruker XSCANS'
_computing_data_reduction 'Bruker SHELXTL'
_computing_molecular_graphics 'Bruker SHELXTL'
_computing_publication_material 'Bruker SHELXTL'
_computing_structure_refinement 'SHELXL-97 (Sheldrick, 1997)'
_computing_structure_solution 'SHELXS-97 (Sheldrick, 1990)'
_diffrn_ambient_temperature 290(2)
_diffrn_measured_fraction_theta_full 0.872
_diffrn_measured_fraction_theta_max 0.872
_diffrn_measurement_device_type 'Bruker P4'
_diffrn_measurement_method '\w scans'
_diffrn_radiation_monochromator graphite
_diffrn_radiation_source 'fine-focus sealed tube'
_diffrn_radiation_type MoK\a
_diffrn_radiation_wavelength 0.71073
_diffrn_reflns_av_R_equivalents 0.0451
_diffrn_reflns_av_sigmaI/netI 0.1019
_diffrn_reflns_limit_h_max 10
_diffrn_reflns_limit_h_min -14
_diffrn_reflns_limit_k_max 17
_diffrn_reflns_limit_k_min -13
_diffrn_reflns_limit_l_max 18
_diffrn_reflns_limit_l_min -18
_diffrn_reflns_number 13991
_diffrn_reflns_theta_full 28.44
_diffrn_reflns_theta_max 28.44
_diffrn_reflns_theta_min 2.18
_exptl_absorpt_coefficient_mu 0.710
_exptl_absorpt_correction_type none
_exptl_crystal_density_diffrn 1.501
_exptl_crystal_F_000 830
_refine_diff_density_max 0.381
_refine_diff_density_min -0.250
_refine_diff_density_rms 0.073
_refine_ls_extinction_method none
_refine_ls_goodness_of_fit_ref 0.907
_refine_ls_hydrogen_treatment constr
_refine_ls_matrix_type fullcycle
_refine_ls_number_parameters 535
_refine_ls_number_reflns 7940
_refine_ls_number_restraints 9
_refine_ls_restrained_S_all 0.907
_refine_ls_R_factor_all 0.1582
_refine_ls_R_factor_gt 0.0588
_refine_ls_shift/su_max 0.048
_refine_ls_shift/su_mean 0.002
_refine_ls_structure_factor_coef Fsqd
_refine_ls_weighting_details 'calc w=1/[\s^2^(Fo^2^)+(0.0893P)^2^+0.0000P] where P=(Fo^2^+2Fc^2^)/3'
_refine_ls_weighting_scheme calc
_refine_ls_wR_factor_gt 0.1456
_refine_ls_wR_factor_ref 0.1890
_reflns_number_gt 3252
_reflns_number_total 7940
_reflns_threshold_expression >2sigma(I)
_cod_data_source_file ic200444e_si_002_65.cif
_cod_data_source_block 123krez290
_cod_original_cell_volume 1807.7(6)
_cod_database_code 4325660

loop_
_symmetry_equiv_pos_as_xyz
'x, y, z'
'-x, -y, -z'

loop_
_atom_site_label
_atom_site_type_symbol
_atom_site_fract_x
_atom_site_fract_y
_atom_site_fract_z
_atom_site_U_iso_or_equiv
_atom_site_adp_type
_atom_site_occupancy
_atom_site_symmetry_multiplicity
_atom_site_calc_flag
_atom_site_refinement_flags
Cu1 Cu 0.5000 0.5000 0.5000 0.05827(15) Uani 1 2 d S
O1 O 0.3551(2) 0.36249(14) 0.46946(14) 0.0712(6) Uani 1 1 d .
C1 C 0.1639(4) 0.2340(3) 0.4713(3) 0.0969(13) Uani 1 1 d .
F1 F 0.1296(6) 0.1892(4) 0.3758(4) 0.153(2) Uani 0.50 1 d P
F2 F 0.0816(6) 0.2154(5) 0.3788(5) 0.159(3) Uani 0.50 1 d P
F3 F 0.0813(7) 0.2171(4) 0.5309(4) 0.164(2) Uani 0.50 1 d P
F1A F 0.2341(3) 0.17182(18) 0.4974(3) 0.1813(14) Uani 1 1 d .
F3A F 0.0590(5) 0.2225(4) 0.4985(5) 0.137(2) Uani 0.50 1 d P
C2 C 0.2518(3) 0.3504(2) 0.4987(2) 0.0704(10) Uani 1 1 d .
C3 C 0.2070(3) 0.4296(2) 0.5465(2) 0.0772(10) Uani 1 1 d .
H3A H 0.1282 0.4100 0.5650 0.093 Uiso 1 1 calc R
C4 C 0.2750(3) 0.5365(2) 0.5677(2) 0.0646(9) Uani 1 1 d .
C5 C 0.2139(3) 0.6159(3) 0.6158(3) 0.0919(12) Uani 1 1 d .
F4 F 0.1055(2) 0.5752(2) 0.6393(2) 0.1654(10) Uani 1 1 d .
F5 F 0.3013(3) 0.6776(2) 0.70013(19) 0.1627(11) Uani 1 1 d .
F6 F 0.1854(3) 0.6806(2) 0.5615(2) 0.1610(9) Uani 1 1 d .
O2 O 0.38012(19) 0.57924(14) 0.54674(14) 0.0688(6) Uani 1 1 d .
Cu2 Cu 0.0000 0.0000 0.0000 0.07080(17) Uani 1 2 d S
O3 O 0.0204(2) 0.06453(15) -0.11571(15) 0.0840(7) Uani 1 1 d .
C6 C 0.0810(5) 0.0901(3) -0.2613(3) 0.1196(15) Uani 1 1 d .
F7 F -0.0660(6) 0.0719(5) -0.3098(3) 0.159(2) Uani 0.50 1 d P
F7A F 0.2232(6) 0.1403(4) -0.2560(4) 0.168(2) Uani 0.50 1 d P
F9 F 0.0406(9) 0.0259(4) -0.3374(4) 0.241(4) Uani 0.50 1 d P
F9A F 0.1135(6) 0.0456(5) -0.3350(5) 0.155(2) Uani 0.50 1 d P
F8 F 0.0531(7) 0.1703(5) -0.2421(5) 0.231(3) Uani 0.50 1 d P
F8A F 0.1095(7) 0.1897(4) -0.2475(4) 0.144(3) Uani 0.50 1 d P
C7 C 0.0935(4) 0.0424(2) -0.1685(3) 0.0867(12) Uani 1 1 d .
C8 C 0.1829(4) -0.0185(3) -0.1532(3) 0.1044(12) Uani 1 1 d .
H8A H 0.2319 -0.0284 -0.1990 0.125 Uiso 1 1 calc R
C9 C 0.2031(3) -0.0657(2) -0.0722(3) 0.0806(11) Uani 1 1 d .
C10 C 0.3029(4) -0.1327(3) -0.0624(3) 0.1088(14) Uani 1 1 d .
F10 F 0.2359(3) -0.23417(19) -0.0839(3) 0.1771(12) Uani 1 1 d .
F12 F 0.3949(6) -0.0976(5) 0.0231(6) 0.203(4) Uani 0.50 1 d P
F12A F 0.3695(6) -0.1237(5) 0.0284(4) 0.153(2) Uani 0.50 1 d P
F11 F 0.3767(3) -0.1268(2) -0.1237(2) 0.1682(10) Uani 1 1 d .
O4 O 0.1468(2) -0.06315(14) -0.00369(14) 0.0719(6) Uani 1 1 d .
O01 O 0.4474(2) 0.51338(14) 0.33766(15) 0.0736(7) Uani 1 1 d .
N1 N 0.3394(2) 0.52864(17) 0.28244(18) 0.0678(8) Uani 1 1 d .
C01 C 0.3333(3) 0.6388(2) 0.2690(2) 0.0711(10) Uani 1 1 d .
C02 C 0.4253(4) 0.6679(3) 0.2038(3) 0.1098(14) Uani 1 1 d .
H02A H 0.3886 0.6193 0.1380 0.165 Uiso 1 1 calc R
H02B H 0.5139 0.6627 0.2347 0.165 Uiso 1 1 calc R
H02C H 0.4313 0.7400 0.1976 0.165 Uiso 1 1 calc R
C03 C 0.3882(4) 0.7183(2) 0.3726(2) 0.0888(12) Uani 1 1 d .
H03A H 0.4837 0.7281 0.3982 0.133 Uiso 1 1 calc R
H03B H 0.3433 0.6907 0.4181 0.133 Uiso 1 1 calc R
H03C H 0.3722 0.7859 0.3666 0.133 Uiso 1 1 calc R
C04 C 0.1802(4) 0.6148(2) 0.2164(2) 0.0821(11) Uani 1 1 d .
C05 C 0.0974(4) 0.6255(3) 0.2921(3) 0.1079(14) Uani 1 1 d .
H05A H 0.0035 0.6103 0.2560 0.162 Uiso 1 1 calc R
H05B H 0.1290 0.6972 0.3344 0.162 Uiso 1 1 calc R
H05C H 0.1080 0.5755 0.3332 0.162 Uiso 1 1 calc R
C06 C 0.1409(4) 0.6734(3) 0.1362(3) 0.1228(17) Uani 1 1 d .
H06A H 0.0441 0.6549 0.1110 0.184 Uiso 1 1 calc R
H06B H 0.1774 0.6532 0.0819 0.184 Uiso 1 1 calc R
H06C H 0.1763 0.7494 0.1648 0.184 Uiso 1 1 calc R
N2 N 0.1440(3) 0.49712(18) 0.16950(19) 0.0829(9) Uani 1 1 d .
O02 O 0.0297(3) 0.44672(19) 0.1060(2) 0.1226(11) Uani 1 1 d .
C07 C 0.2364(3) 0.4527(2) 0.2156(2) 0.0694(10) Uani 1 1 d .
C08 C 0.2238(3) 0.3393(2) 0.1944(2) 0.0681(10) Uani 1 1 d .
C09 C 0.1202(3) 0.2577(2) 0.1213(2) 0.0780(11) Uani 1 1 d .
H09A H 0.0451 0.2680 0.0784 0.094 Uiso 1 1 calc R
N3 N 0.1444(3) 0.16331(18) 0.12188(19) 0.0776(9) Uani 1 1 d .
N4 N 0.2647(3) 0.18421(18) 0.19325(18) 0.0772(9) Uani 1 1 d .
C041 C 0.3197(4) 0.0967(3) 0.2140(3) 0.1241(17) Uani 1 1 d .
H04A H 0.2457 0.0392 0.2159 0.149 Uiso 1 1 calc R
H04B H 0.3494 0.0704 0.1568 0.149 Uiso 1 1 calc R
C042 C 0.4255(4) 0.1141(3) 0.3006(3) 0.1194(16) Uani 1 1 d .
H04C H 0.3977 0.1421 0.3583 0.143 Uiso 1 1 calc R
H04D H 0.5016 0.1693 0.2981 0.143 Uiso 1 1 calc R
C043 C 0.4738(5) 0.0186(3) 0.3184(3) 0.148(2) Uani 1 1 d .
H04E H 0.4044 -0.0298 0.3360 0.178 Uiso 1 1 calc R
H04F H 0.4821 -0.0189 0.2553 0.178 Uiso 1 1 calc R
C044 C 0.5969(6) 0.0391(4) 0.3933(4) 0.191(3) Uani 1 1 d .
H04G H 0.6187 -0.0271 0.3966 0.286 Uiso 1 1 calc R
H04H H 0.5890 0.0720 0.4574 0.286 Uiso 1 1 calc R
H04I H 0.6673 0.0865 0.3772 0.286 Uiso 1 1 calc R
C010 C 0.3147(3) 0.28932(19) 0.23819(18) 0.0737(10) Uani 1 1 d .
H01A H 0.3954 0.3222 0.2893 0.088 Uiso 1 1 calc R
C1S C 0.4497(3) 0.41549(19) 0.00866(18) 0.166(5) Uani 0.50 1 d PRD
C2S C 0.5593(3) 0.50693(19) 0.03974(18) 0.110(3) Uani 0.50 1 d PRD
C3S C 0.5541(3) 0.59215(19) -0.00498(18) 0.389(9) Uani 0.50 1 d PRD
C4S C 0.4392(3) 0.58595(19) -0.08077(18) 0.367(6) Uani 0.50 1 d PRD
H4SA H 0.4356 0.6448 -0.1117 0.440 Uiso 0.50 1 d PR
C5S C 0.3296(3) 0.49452(19) -0.11185(18) 0.367(13) Uani 0.50 1 d PR
H5SA H 0.2503 0.4902 -0.1642 0.441 Uiso 0.50 1 d PR
C6S C 0.3348(3) 0.40929(19) -0.06713(18) 0.274(9) Uani 0.50 1 d PRD
H6SA H 0.2591 0.3461 -0.0886 0.328 Uiso 0.50 1 d PR
C11S C 0.4654(3) 0.31933(19) 0.04268(18) 0.258(5) Uani 0.50 1 d PRD
H11A H 0.5494 0.3370 0.0949 0.387 Uiso 0.50 1 d PR
H11B H 0.3918 0.2926 0.0684 0.387 Uiso 0.50 1 d PR
H11C H 0.4652 0.2653 -0.0131 0.387 Uiso 0.50 1 d PR
C21S C 0.6972(3) 0.49430(19) 0.08362(18) 0.249(9) Uani 0.50 1 d PRD
H21A H 0.7637 0.5628 0.1020 0.373 Uiso 0.50 1 d PR
H21B H 0.6982 0.4669 0.1424 0.373 Uiso 0.50 1 d PR
H21C H 0.7176 0.4452 0.0344 0.373 Uiso 0.50 1 d PR
C31S C 0.6693(3) 0.68807(19) 0.02829(18) 0.250(7) Uani 0.50 1 d PRD
H31A H 0.7394 0.6790 0.0807 0.375 Uiso 0.50 1 d PR
H31B H 0.7029 0.6992 -0.0277 0.375 Uiso 0.50 1 d PR
H31C H 0.6413 0.7491 0.0537 0.375 Uiso 0.50 1 d PR

loop_
_atom_site_aniso_label
_atom_site_aniso_U_11
_atom_site_aniso_U_22
_atom_site_aniso_U_33
_atom_site_aniso_U_23
_atom_site_aniso_U_13
_atom_site_aniso_U_12
Cu1 0.0592(3) 0.0478(2) 0.0602(3) 0.0058(2) 0.0172(2) 0.0063(2)
O1 0.0806(12) 0.0637(11) 0.0619(11) 0.0083(9) 0.0251(10) 0.0070(10)
C1 0.103(2) 0.0666(19) 0.120(3) 0.0235(19) 0.045(2) 0.0089(19)
F1 0.217(5) 0.067(3) 0.142(4) -0.004(3) 0.080(4) -0.028(3)
F2 0.155(5) 0.112(4) 0.118(4) -0.019(3) -0.030(4) -0.030(4)
F3 0.248(5) 0.109(3) 0.161(4) 0.055(3) 0.126(3) 0.014(4)
F1A 0.138(2) 0.0797(13) 0.325(4) 0.0765(18) 0.057(2) 0.0191(14)
F3A 0.086(3) 0.085(3) 0.225(6) 0.019(3) 0.075(3) -0.021(3)
C2 0.0651(18) 0.0644(17) 0.0704(19) 0.0145(15) 0.0143(16) 0.0038(15)
C3 0.0684(18) 0.081(2) 0.084(2) 0.0193(16) 0.0339(16) 0.0119(16)
C4 0.0711(17) 0.0733(17) 0.0540(17) 0.0209(14) 0.0214(14) 0.0219(15)
C5 0.093(2) 0.084(2) 0.106(2) 0.0153(19) 0.0489(19) 0.0233(19)
F4 0.1623(15) 0.1242(18) 0.250(2) 0.0263(16) 0.1446(16) 0.0451(15)
F5 0.168(2) 0.167(2) 0.1231(19) -0.0414(16) 0.0355(16) 0.0574(18)
F6 0.2275(19) 0.1574(16) 0.188(2) 0.0849(14) 0.1180(16) 0.1356(15)
O2 0.0754(12) 0.0606(10) 0.0724(12) 0.0190(9) 0.0296(10) 0.0126(10)
Cu2 0.0955(3) 0.0498(3) 0.0697(3) 0.0053(2) 0.0426(3) 0.0134(2)
O3 0.1249(15) 0.0562(11) 0.0770(13) 0.0083(10) 0.0528(12) 0.0189(11)
C6 0.181(3) 0.078(2) 0.131(3) 0.033(2) 0.087(3) 0.048(2)
F7 0.212(5) 0.196(5) 0.089(3) 0.053(3) 0.061(3) 0.062(4)
F7A 0.176(4) 0.181(4) 0.179(4) 0.112(3) 0.089(3) 0.020(4)
F9 0.429(10) 0.120(4) 0.057(3) 0.023(3) 0.018(5) -0.092(5)
F9A 0.248(4) 0.142(4) 0.154(4) 0.061(3) 0.136(3) 0.108(3)
F8 0.360(6) 0.243(4) 0.299(5) 0.217(3) 0.245(4) 0.217(4)
F8A 0.257(6) 0.064(2) 0.102(3) 0.026(2) 0.074(4) 0.003(3)
C7 0.126(3) 0.0513(17) 0.083(2) 0.0115(16) 0.049(2) 0.0113(18)
C8 0.157(3) 0.069(2) 0.118(2) 0.0246(18) 0.096(2) 0.032(2)
C9 0.101(2) 0.0493(16) 0.089(2) -0.0014(16) 0.0444(18) 0.0131(16)
C10 0.124(2) 0.075(2) 0.146(3) 0.013(2) 0.085(2) 0.027(2)
F10 0.1788(19) 0.0912(14) 0.296(3) 0.0358(18) 0.118(2) 0.0624(14)
F12 0.119(4) 0.183(5) 0.235(7) -0.069(5) -0.015(4) 0.072(4)
F12A 0.236(5) 0.218(4) 0.107(3) 0.090(3) 0.108(3) 0.160(4)
F11 0.2026(17) 0.179(2) 0.209(2) 0.0733(17) 0.1500(16) 0.1042(16)
O4 0.0942(13) 0.0565(11) 0.0675(12) 0.0006(9) 0.0425(10) 0.0178(10)
O01 0.0877(13) 0.0579(11) 0.0719(13) 0.0076(9) 0.0273(11) 0.0162(10)
N1 0.0795(15) 0.0496(12) 0.0721(16) 0.0085(11) 0.0260(13) 0.0152(12)
C01 0.104(2) 0.0419(14) 0.0686(18) 0.0119(13) 0.0339(16) 0.0156(14)
C02 0.156(3) 0.073(2) 0.117(3) 0.0311(18) 0.083(2) 0.014(2)
C03 0.118(3) 0.0566(17) 0.083(2) 0.0082(16) 0.027(2) 0.0181(18)
C04 0.110(2) 0.0433(14) 0.088(2) 0.0199(15) 0.0193(19) 0.0184(16)
C05 0.111(3) 0.093(2) 0.134(3) 0.028(2) 0.050(2) 0.040(2)
C06 0.164(4) 0.078(2) 0.107(3) 0.030(2) 0.000(3) 0.031(2)
N2 0.1017(19) 0.0521(13) 0.0783(17) 0.0098(12) 0.0041(15) 0.0181(14)
O02 0.124(2) 0.0767(14) 0.123(2) 0.0169(14) -0.0259(17) 0.0137(15)
C07 0.086(2) 0.0459(14) 0.0697(19) 0.0075(14) 0.0200(16) 0.0131(15)
C08 0.089(2) 0.0435(14) 0.0676(19) 0.0103(13) 0.0225(16) 0.0151(14)
C09 0.099(2) 0.0456(15) 0.085(2) 0.0092(15) 0.0266(18) 0.0170(15)
N3 0.0998(18) 0.0513(13) 0.0743(16) 0.0092(12) 0.0229(14) 0.0146(13)
N4 0.1103(19) 0.0526(13) 0.0626(15) 0.0042(11) 0.0184(14) 0.0259(13)
C041 0.147(3) 0.078(2) 0.118(3) -0.005(2) -0.016(3) 0.056(2)
C042 0.160(3) 0.075(2) 0.128(3) 0.021(2) 0.037(3) 0.050(2)
C043 0.218(5) 0.094(2) 0.124(3) 0.041(2) 0.002(3) 0.067(3)
C044 0.265(6) 0.139(4) 0.215(6) 0.071(4) 0.091(5) 0.104(4)
C010 0.098(2) 0.0548(16) 0.0619(19) 0.0037(14) 0.0258(17) 0.0155(16)
C1S 0.110(5) 0.346(13) 0.065(6) 0.030(7) 0.019(5) 0.134(7)
C2S 0.109(5) 0.169(7) 0.060(4) -0.008(5) 0.046(4) 0.062(5)
C3S 0.85(2) 0.105(8) 0.193(7) -0.052(6) 0.376(9) -0.061(12)
C4S 0.769(15) 0.474(11) 0.171(8) 0.209(7) 0.276(9) 0.536(10)
C5S 0.303(13) 0.62(3) 0.31(2) 0.12(2) 0.150(14) 0.318(16)
C6S 0.161(10) 0.307(17) 0.237(13) -0.145(12) 0.096(9) -0.032(11)
C11S 0.393(11) 0.264(9) 0.342(12) 0.207(8) 0.273(10) 0.253(8)
C21S 0.223(13) 0.34(2) 0.153(12) -0.033(13) 0.050(10) 0.107(14)
C31S 0.281(12) 0.202(13) 0.229(12) -0.036(10) 0.173(10) -0.040(12)

loop_
_atom_type_symbol
_atom_type_description
_atom_type_scat_dispersion_real
_atom_type_scat_dispersion_imag
_atom_type_scat_source
C C 0.0033 0.0016 'International Tables Vol C Tables 4.2.6.8 and 6.1.1.4'
H H 0.0000 0.0000 'International Tables Vol C Tables 4.2.6.8 and 6.1.1.4'
N N 0.0061 0.0033 'International Tables Vol C Tables 4.2.6.8 and 6.1.1.4'
O O 0.0106 0.0060 'International Tables Vol C Tables 4.2.6.8 and 6.1.1.4'
F F 0.0171 0.0103 'International Tables Vol C Tables 4.2.6.8 and 6.1.1.4'
Cu Cu 0.3201 1.2651 'International Tables Vol C Tables 4.2.6.8 and 6.1.1.4'

loop_
_geom_angle_atom_site_label_1
_geom_angle_atom_site_label_2
_geom_angle_atom_site_label_3
_geom_angle
_geom_angle_site_symmetry_1
_geom_angle_site_symmetry_3
O2 Cu1 O2 179.999(2) 2_666 .
O2 Cu1 O1 90.30(8) 2_666 .
O2 Cu1 O1 89.70(8) . .
O2 Cu1 O1 89.70(8) 2_666 2_666
O2 Cu1 O1 90.30(8) . 2_666
O1 Cu1 O1 180.000(2) . 2_666
O2 Cu1 O01 81.97(8) 2_666 .
O2 Cu1 O01 98.03(8) . .
O1 Cu1 O01 93.51(8) . .
O1 Cu1 O01 86.49(8) 2_666 .
O2 Cu1 O01 98.03(8) 2_666 2_666
O2 Cu1 O01 81.97(8) . 2_666
O1 Cu1 O01 86.49(8) . 2_666
O1 Cu1 O01 93.51(8) 2_666 2_666
O01 Cu1 O01 180.00(3) . 2_666
C2 O1 Cu1 125.67(19) . .
F3A C1 F1A 114.1(5) . .
F3A C1 F1 108.2(5) . .
F1A C1 F1 94.8(4) . .
F3A C1 F2 85.4(5) . .
F1A C1 F2 122.9(4) . .
F1 C1 F2 30.2(5) . .
F3A C1 F3 20.9(4) . .
F1A C1 F3 97.3(4) . .
F1 C1 F3 124.1(4) . .
F2 C1 F3 105.4(5) . .
F3A C1 C2 114.1(4) . .
F1A C1 C2 111.2(3) . .
F1 C1 C2 112.9(4) . .
F2 C1 C2 106.9(4) . .
F3 C1 C2 112.7(4) . .
F2 F1 C1 77.7(8) . .
F1 F2 C1 72.1(7) . .
F1 F2 F3A 107.5(10) . .
C1 F2 F3A 45.4(3) . .
C1 F3A F2 49.2(4) . .
O1 C2 C3 127.2(3) . .
O1 C2 C1 114.3(3) . .
C3 C2 C1 118.4(3) . .
C4 C3 C2 122.1(3) . .
O2 C4 C3 128.7(3) . .
O2 C4 C5 113.5(3) . .
C3 C4 C5 117.6(3) . .
F6 C5 F4 107.1(3) . .
F6 C5 F5 104.9(3) . .
F4 C5 F5 105.9(3) . .
F6 C5 C4 112.7(3) . .
F4 C5 C4 115.6(3) . .
F5 C5 C4 109.9(3) . .
C4 O2 Cu1 124.31(19) . .
O4 Cu2 O4 180.0 . 2
O4 Cu2 O3 92.58(9) . .
O4 Cu2 O3 87.42(9) 2 .
O4 Cu2 O3 87.42(9) . 2
O4 Cu2 O3 92.58(9) 2 2
O3 Cu2 O3 180.0 . 2
O4 Cu2 N3 93.85(9) . .
O4 Cu2 N3 86.15(9) 2 .
O3 Cu2 N3 91.81(8) . .
O3 Cu2 N3 88.19(8) 2 .
O4 Cu2 N3 86.15(9) . 2
O4 Cu2 N3 93.85(9) 2 2
O3 Cu2 N3 88.19(8) . 2
O3 Cu2 N3 91.81(8) 2 2
N3 Cu2 N3 179.999(2) . 2
C7 O3 Cu2 123.3(2) . .
F9 C6 F8 127.3(7) . .
F9 C6 F8A 127.9(6) . .
F8 C6 F8A 29.7(5) . .
F9 C6 F9A 35.8(6) . .
F8 C6 F9A 132.8(6) . .
F8A C6 F9A 112.7(5) . .
F9 C6 F7A 103.5(6) . .
F8 C6 F7A 96.0(5) . .
F8A C6 F7A 66.7(4) . .
F9A C6 F7A 67.9(4) . .
F9 C6 F7 67.5(6) . .
F8 C6 F7 70.7(5) . .
F8A C6 F7 94.6(5) . .
F9A C6 F7 100.0(4) . .
F7A C6 F7 148.8(5) . .
F9 C6 C7 113.6(4) . .
F8 C6 C7 108.2(5) . .
F8A C6 C7 118.5(4) . .
F9A C6 C7 118.6(5) . .
F7A C6 C7 103.8(4) . .
F7 C6 C7 107.1(4) . .
C6 F7 F9 45.6(3) . .
C6 F7 F8 44.9(3) . .
F9 F7 F8 85.9(5) . .
C6 F7A F8A 49.3(3) . .
C6 F7A F9A 49.2(3) . .
F8A F7A F9A 86.2(4) . .
F9A F9 C6 79.5(7) . .
F9A F9 F7 137.7(9) . .
C6 F9 F7 66.9(5) . .
F9 F9A C6 64.7(7) . .
F9 F9A F7A 127.4(9) . .
C6 F9A F7A 63.0(4) . .
F8A F8 C6 82.5(10) . .
F8A F8 F7 130.2(11) . .
C6 F8 F7 64.4(4) . .
F8 F8A C6 67.9(8) . .
F8 F8A F7A 130.9(11) . .
C6 F8A F7A 64.0(4) . .
O3 C7 C8 127.7(3) . .
O3 C7 C6 114.7(3) . .
C8 C7 C6 117.6(4) . .
C7 C8 C9 122.9(4) . .
O4 C9 C8 128.4(3) . .
O4 C9 C10 112.5(3) . .
C8 C9 C10 119.1(3) . .
F12A C10 F12 18.8(5) . .
F12A C10 F11 113.8(4) . .
F12 C10 F11 100.6(5) . .
F12A C10 F10 98.1(4) . .
F12 C10 F10 115.4(5) . .
F11 C10 F10 105.1(3) . .
F12A C10 C9 113.9(4) . .
F12 C10 C9 111.5(4) . .
F11 C10 C9 114.9(4) . .
F10 C10 C9 109.2(3) . .
C9 O4 Cu2 124.1(2) . .
N1 O01 Cu1 130.09(18) . .
O01 N1 C07 125.6(2) . .
O01 N1 C01 121.9(2) . .
C07 N1 C01 110.9(2) . .
N1 C01 C02 106.0(3) . .
N1 C01 C03 108.6(2) . .
C02 C01 C03 109.8(2) . .
N1 C01 C04 100.1(2) . .
C02 C01 C04 115.1(3) . .
C03 C01 C04 116.1(3) . .
N2 C04 C06 109.9(3) . .
N2 C04 C05 105.3(3) . .
C06 C04 C05 110.4(3) . .
N2 C04 C01 100.9(3) . .
C06 C04 C01 116.6(3) . .
C05 C04 C01 112.7(3) . .
O02 N2 C07 126.2(2) . .
O02 N2 C04 121.9(3) . .
C07 N2 C04 111.1(2) . .
N1 C07 N2 109.9(2) . .
N1 C07 C08 125.5(3) . .
N2 C07 C08 124.5(2) . .
C010 C08 C09 105.6(2) . .
C010 C08 C07 127.3(2) . .
C09 C08 C07 127.1(3) . .
N3 C09 C08 110.1(3) . .
C09 N3 N4 106.0(2) . .
C09 N3 Cu2 121.9(2) . .
N4 N3 Cu2 131.81(19) . .
C010 N4 N3 111.2(2) . .
C010 N4 C041 128.9(3) . .
N3 N4 C041 119.9(2) . .
C042 C041 N4 119.8(3) . .
C041 C042 C043 116.6(3) . .
C044 C043 C042 116.8(4) . .
N4 C010 C08 107.1(2) . .
C3S C1S C2S 121(3) 2_665 2_665
C3S C1S C4S 102(3) 2_665 2_665
C2S C1S C4S 125.9(4) 2_665 2_665
C3S C1S C2S 147(3) 2_665 .
C2S C1S C2S 62.8(2) 2_665 .
C4S C1S C2S 63.4(2) 2_665 .
C3S C1S C6S 74(3) 2_665 .
C2S C1S C6S 57.3(2) 2_665 .
C4S C1S C6S 176.0(2) 2_665 .
C2S C1S C6S 120.0 . .
C3S C1S C11S 50(3) 2_665 .
C2S C1S C11S 167.9(2) 2_665 .
C4S C1S C11S 56.5(2) 2_665 .
C2S C1S C11S 119.3 . .
C6S C1S C11S 119.8 . .
C3S C1S C31S 31(3) 2_665 2_665
C2S C1S C31S 117.5(3) 2_665 2_665
C4S C1S C31S 116.2(4) 2_665 2_665
C2S C1S C31S 177.9(2) . 2_665
C6S C1S C31S 60.4(2) . 2_665
C11S C1S C31S 60.0(2) . 2_665
C6S C2S C1S 63.4(2) 2_665 2_665
C6S C2S C5S 62.6(2) 2_665 2_665
C1S C2S C5S 125.9(4) 2_665 2_665
C6S C2S C3S 60.7(2) 2_665 .
C1S C2S C3S 3.50(19) 2_665 .
C5S C2S C3S 123.3(2) 2_665 .
C6S C2S C1S 177.6(2) 2_665 .
C1S C2S C1S 117.2(2) 2_665 .
C5S C2S C1S 116.6(2) 2_665 .
C3S C2S C1S 120.0 . .
C6S C2S C2S 123.8(4) 2_665 2_665
C1S C2S C2S 60.5(2) 2_665 2_665
C5S C2S C2S 172.2(4) 2_665 2_665
C3S C2S C2S 63.3(2) . 2_665
C1S C2S C2S 56.8(2) . 2_665
C6S C2S C4S 121.7(4) 2_665 2_665
C1S C2S C4S 173.3(4) 2_665 2_665
C5S C2S C4S 59.1(2) 2_665 2_665
C3S C2S C4S 176.76(18) . 2_665
C1S C2S C4S 57.50(19) . 2_665
C2S C2S C4S 114.1(3) 2_665 2_665
C6S C2S C3S 175.6(5) 2_665 2_665
C1S C2S C3S 117.8(4) 2_665 2_665
C5S C2S C3S 115.9(4) 2_665 2_665
C3S C2S C3S 120.6(2) . 2_665
C1S C2S C3S 2.1(2) . 2_665
C2S C2S C3S 57.36(18) 2_665 2_665
C4S C2S C3S 56.80(19) 2_665 2_665
C6S C2S C21S 60.8(2) 2_665 .
C1S C2S C21S 118.4(2) 2_665 .
C5S C2S C21S 21.8(2) 2_665 .
C3S C2S C21S 117.0 . .
C1S C2S C21S 117.6 . .
C2S C2S C21S 154.2(2) 2_665 .
C4S C2S C21S 64.4(2) 2_665 .
C3S C2S C21S 116.1(2) 2_665 .
C1S C3S C6S 102(3) 2_665 2_665
C1S C3S C2S 56(3) 2_665 .
C6S C3S C2S 56.7(2) 2_665 .
C1S C3S C4S 74(3) 2_665 .
C6S C3S C4S 176.0(2) 2_665 .
C2S C3S C4S 120.0 . .
C1S C3S C11S 127(3) 2_665 2_665
C6S C3S C11S 126.2(3) 2_665 2_665
C2S C3S C11S 171.5(2) . 2_665
C4S C3S C11S 57.44(19) . 2_665
C1S C3S C31S 147(3) 2_665 .
C6S C3S C31S 63.1(2) 2_665 .
C2S C3S C31S 119.7 . .
C4S C3S C31S 120.3 . .
C11S C3S C31S 63.4(2) 2_665 .
C1S C3S C2S 31(3) 2_665 2_665
C6S C3S C2S 115.9(4) 2_665 2_665
C2S C3S C2S 59.4(2) . 2_665
C4S C3S C2S 60.7(2) . 2_665
C11S C3S C2S 117.7(4) 2_665 2_665
C31S C3S C2S 178.0(2) . 2_665
C11S C4S C1S 65.5(2) 2_665 2_665
C11S C4S C5S 171.5(2) 2_665 .
C1S C4S C5S 116.6(2) 2_665 .
C11S C4S C3S 61.8(2) 2_665 .
C1S C4S C3S 4.0(2) 2_665 .
C5S C4S C3S 120.0 . .
C11S C4S C2S 123.9(4) 2_665 2_665
C1S C4S C2S 59.1(2) 2_665 2_665
C5S C4S C2S 57.50(19) . 2_665
C3S C4S C2S 62.54(19) . 2_665
C11S C4S C21S 151.2(4) 2_665 2_665
C1S C4S C21S 114.5(4) 2_665 2_665
C5S C4S C21S 20.53(18) . 2_665
C3S C4S C21S 116.85(19) . 2_665
C2S C4S C21S 59.54(19) 2_665 2_665
C21S C5S C2S 93.2(6) 2_665 2_665
C21S C5S C4S 98.7(5) 2_665 .
C2S C5S C4S 63.4(2) 2_665 .
C21S C5S C6S 82.9(5) 2_665 .
C2S C5S C6S 56.7(2) 2_665 .
C4S C5S C6S 120.0 . .
C2S C6S C3S 62.6(2) 2_665 2_665
C2S C6S C5S 60.7(2) 2_665 .
C3S C6S C5S 123.3(2) 2_665 .
C2S C6S C1S 59.3(2) 2_665 .
C3S C6S C1S 4.0(2) 2_665 .
C5S C6S C1S 120.0 . .
C2S C6S C21S 66.4(2) 2_665 2_665
C3S C6S C21S 123.7(3) 2_665 2_665
C5S C6S C21S 22.8(2) . 2_665
C1S C6S C21S 119.75(19) . 2_665
C2S C6S C31S 124.0(4) 2_665 2_665
C3S C6S C31S 61.5(2) 2_665 2_665
C5S C6S C31S 174.61(18) . 2_665
C1S C6S C31S 64.95(19) . 2_665
C21S C6S C31S 158.3(4) 2_665 2_665
C4S C11S C3S 60.8(2) 2_665 2_665
C4S C11S C1S 58.0(2) 2_665 .
C3S C11S C1S 3.10(18) 2_665 .
C4S C11S C31S 120.2(4) 2_665 2_665
C3S C11S C31S 60.1(2) 2_665 2_665
C1S C11S C31S 62.58(19) . 2_665
C5S C21S C6S 74.3(5) 2_665 2_665
C5S C21S C2S 65.0(5) 2_665 .
C6S C21S C2S 52.8(2) 2_665 .
C5S C21S C4S 60.7(5) 2_665 2_665
C6S C21S C4S 106.2(3) 2_665 2_665
C2S C21S C4S 56.0(2) . 2_665
C3S C31S C6S 55.37(19) . 2_665
C3S C31S C11S 56.48(19) . 2_665
C6S C31S C11S 111.6(3) 2_665 2_665
C3S C31S C1S 2.0(2) . 2_665
C6S C31S C1S 54.69(17) 2_665 2_665
C11S C31S C1S 57.40(18) 2_665 2_665

loop_
_geom_bond_atom_site_label_1
_geom_bond_atom_site_label_2
_geom_bond_distance
_geom_bond_site_symmetry_2
Cu1 O2 1.975(2) 2_666
Cu1 O2 1.975(2) .
Cu1 O1 1.9957(19) .
Cu1 O1 1.9957(19) 2_666
Cu1 O01 2.269(2) .
Cu1 O01 2.269(2) 2_666
O1 C2 1.248(4) .
C1 F3A 1.247(7) .
C1 F1A 1.272(4) .
C1 F1 1.294(6) .
C1 F2 1.328(7) .
C1 F3 1.361(8) .
C1 C2 1.532(4) .
F1 F2 0.683(10) .
F2 F3A 1.748(10) .
C2 C3 1.377(4) .
C3 C4 1.373(4) .
C4 O2 1.258(3) .
C4 C5 1.497(5) .
C5 F6 1.283(4) .
C5 F4 1.299(4) .
C5 F5 1.310(4) .
Cu2 O4 1.933(2) .
Cu2 O4 1.933(2) 2
Cu2 O3 2.003(2) .
Cu2 O3 2.003(2) 2
Cu2 N3 2.420(2) .
Cu2 N3 2.420(2) 2
O3 C7 1.241(4) .
C6 F9 1.157(6) .
C6 F8 1.166(8) .
C6 F8A 1.248(6) .
C6 F9A 1.258(7) .
C6 F7A 1.482(7) .
C6 F7 1.490(7) .
C6 C7 1.541(5) .
F7 F9 1.496(11) .
F7 F8 1.559(8) .
F7A F8A 1.514(9) .
F7A F9A 1.541(7) .
F9 F9A 0.748(12) .
F8 F8A 0.624(11) .
C7 C8 1.379(5) .
C8 C9 1.391(5) .
C9 O4 1.249(4) .
C9 C10 1.523(5) .
C10 F12A 1.274(6) .
C10 F12 1.284(7) .
C10 F11 1.298(5) .
C10 F10 1.309(4) .
O01 N1 1.301(3) .
N1 C07 1.326(3) .
N1 C01 1.514(4) .
C01 C02 1.526(5) .
C01 C03 1.528(4) .
C01 C04 1.547(5) .
C04 N2 1.495(3) .
C04 C06 1.511(5) .
C04 C05 1.543(5) .
N2 O02 1.271(3) .
N2 C07 1.348(4) .
C07 C08 1.442(4) .
C08 C010 1.376(4) .
C08 C09 1.398(4) .
C09 N3 1.330(4) .
N3 N4 1.357(3) .
N4 C010 1.341(3) .
N4 C041 1.450(4) .
C041 C042 1.388(5) .
C042 C043 1.503(6) .
C043 C044 1.404(7) .
C1S C3S 0.099(5) 2_665
C1S C2S 1.337(5) 2_665
C1S C4S 1.366(5) 2_665
C1S C2S 1.3900 .
C1S C6S 1.3900 .
C1S C11S 1.4646 .
C1S C31S 1.543(5) 2_665
C2S C6S 1.308(5) 2_665
C2S C1S 1.337(5) 2_665
C2S C5S 1.366(5) 2_665
C2S C3S 1.3899 .
C2S C2S 1.420(5) 2_665
C2S C4S 1.448(5) 2_665
C2S C3S 1.474(5) 2_665
C2S C21S 1.5048 .
C3S C1S 0.099(5) 2_665
C3S C6S 1.366(5) 2_665
C3S C4S 1.3900 .
C3S C11S 1.404(5) 2_665
C3S C31S 1.4591 .
C3S C2S 1.474(5) 2_665
C4S C11S 1.343(5) 2_665
C4S C1S 1.366(5) 2_665
C4S C5S 1.3900 .
C4S C2S 1.448(5) 2_665
C4S C21S 1.575(5) 2_665
C5S C21S 0.559(5) 2_665
C5S C2S 1.366(5) 2_665
C5S C6S 1.3900 .
C6S C2S 1.308(5) 2_665
C6S C3S 1.366(5) 2_665
C6S C21S 1.433(5) 2_665
C6S C31S 1.481(5) 2_665
C11S C4S 1.342(5) 2_665
C11S C3S 1.404(5) 2_665
C11S C31S 1.506(5) 2_665
C21S C5S 0.559(5) 2_665
C21S C6S 1.433(5) 2_665
C21S C4S 1.575(5) 2_665
C31S C6S 1.481(5) 2_665
C31S C11S 1.506(5) 2_665
C31S C1S 1.543(5) 2_665
